data_4037807
loop_
_publ_author_name
'Xu, Xingyu'
'Huang, Shiqing'
'Zhang, Zengyu'
'Cao, Lei'
'Yan, Xiaoyu'

_publ_section_title
;
 Halogen-bonding-induced diverse aggregation of
 4,5-diiodo-1,2,3-triazolium salts with different anions
;
_journal_name_full 'Beilstein Journal of Organic Chemistry'
_journal_page_first 78
_journal_page_last 87
_journal_paper_doi 10.3762/bjoc.16.10
_journal_volume 16
_journal_year 2020
_chemical_formula_moiety '2(C20 H22 I2 N3), 3.2(I5)'
_chemical_formula_sum 'C40 H44 I20 N6'
_chemical_formula_weight 3146.81
_space_group_crystal_system monoclinic
_space_group_IT_number 14
_space_group_name_Hall '-P 2ybc'
_space_group_name_H-M_alt 'P 1 21/c 1'
_atom_sites_solution_hydrogens geom
_atom_sites_solution_primary dual
_audit_creation_date 2019-04-27
_audit_creation_method
;
Olex2 1.2
(compiled 2018.05.29 svn.r3508 for OlexSys, GUI svn.r5506)
;
_cell_angle_alpha 90
_cell_angle_beta 99.232(2)
_cell_angle_gamma 90
_cell_formula_units_Z 4
_cell_length_a 12.2054(5)
_cell_length_b 28.5826(15)
_cell_length_c 20.7771(11)
_cell_measurement_reflns_used 9975
_cell_measurement_temperature 150(2)
_cell_measurement_theta_max 27.413
_cell_measurement_theta_min 2.357
_cell_volume 7154.5(6)
_computing_cell_refinement 'SAINT V8.38A (?, 2016)'
_computing_data_reduction 'SAINT V8.38A (?, 2016)'
_computing_molecular_graphics 'Olex2 (Dolomanov et al., 2009)'
_computing_publication_material 'Olex2 (Dolomanov et al., 2009)'
_computing_structure_refinement 'XL (Sheldrick, 2008)'
_computing_structure_solution 'XT (Sheldrick, 2015)'
_diffrn_ambient_temperature 149.98
_diffrn_measured_fraction_theta_full 0.998
_diffrn_measured_fraction_theta_max 0.997
_diffrn_measurement_device_type 'Bruker APEX-II CCD'
_diffrn_measurement_method '\f and \w scans'
_diffrn_radiation_type MoK\a
_diffrn_radiation_wavelength 0.71073
_diffrn_reflns_av_R_equivalents 0.0579
_diffrn_reflns_av_unetI/netI 0.0614
_diffrn_reflns_Laue_measured_fraction_full 0.998
_diffrn_reflns_Laue_measured_fraction_max 0.997
_diffrn_reflns_limit_h_max 15
_diffrn_reflns_limit_h_min -15
_diffrn_reflns_limit_k_max 37
_diffrn_reflns_limit_k_min -37
_diffrn_reflns_limit_l_max 22
_diffrn_reflns_limit_l_min -26
_diffrn_reflns_number 56334
_diffrn_reflns_point_group_measured_fraction_full 0.998
_diffrn_reflns_point_group_measured_fraction_max 0.997
_diffrn_reflns_theta_full 25.242
_diffrn_reflns_theta_max 27.529
_diffrn_reflns_theta_min 2.211
_diffrn_standards_number 0
_exptl_absorpt_coefficient_mu 8.677
_exptl_absorpt_correction_T_max 0.7456
_exptl_absorpt_correction_T_min 0.1842
_exptl_absorpt_correction_type multi-scan
_exptl_absorpt_process_details
'SADABS-2016/2 (Bruker,2016/2) was used for absorption correction. wR2(int) was 0.1494 before and 0.0652 after correction. The Ratio of minimum to maximum transmission is 0.2470. The \l/2 correction factor is Not present.'
_exptl_crystal_colour 'clear dark brown'
_exptl_crystal_colour_lustre clear
_exptl_crystal_colour_modifier dark
_exptl_crystal_colour_primary brown
_exptl_crystal_density_diffrn 2.921
_exptl_crystal_description block
_exptl_crystal_F_000 5544
_exptl_crystal_size_max 0.53
_exptl_crystal_size_mid 0.43
_exptl_crystal_size_min 0.42
_refine_diff_density_max 2.017
_refine_diff_density_min -2.684
_refine_diff_density_rms 0.248
_refine_ls_extinction_method none
_refine_ls_goodness_of_fit_ref 1.012
_refine_ls_hydrogen_treatment constr
_refine_ls_matrix_type full
_refine_ls_number_parameters 626
_refine_ls_number_reflns 16405
_refine_ls_number_restraints 0
_refine_ls_restrained_S_all 1.012
_refine_ls_R_factor_all 0.0673
_refine_ls_R_factor_gt 0.0430
_refine_ls_shift/su_max 0.001
_refine_ls_shift/su_mean 0.000
_refine_ls_structure_factor_coef Fsqd
_refine_ls_weighting_details 'w=1/[\s^2^(Fo^2^)+(0.0330P)^2^+45.4909P] where P=(Fo^2^+2Fc^2^)/3'
_refine_ls_weighting_scheme calc
_refine_ls_wR_factor_gt 0.0900
_refine_ls_wR_factor_ref 0.0997
_reflns_Friedel_coverage 0.000
_reflns_number_gt 12492
_reflns_number_total 16405
_reflns_threshold_expression 'I > 2\s(I)'
_cod_data_source_file mo_XXY18934_0m_a.cif
_cod_data_source_block mo_xxy18934_0m_a
_cod_depositor_comments 'Adding full bibliography for 4037807--4037815.cif.'
_cod_database_code 4037807
_shelx_shelxl_version_number 2016/6
_shelx_space_group_comment
;
The symmetry employed for this shelxl refinement is uniquely defined
by the following loop, which should always be used as a source of
symmetry information in preference to the above space-group names.
They are only intended as comments.
;
_shelx_estimated_absorpt_t_max 0.121
_shelx_estimated_absorpt_t_min 0.091
_olex2_refinement_description
;
1. Fixed Uiso
 At 1.2 times of:
  All C(H) groups
 At 1.5 times of:
  All C(H,H,H) groups
2. Others
 Sof(I20)=Sof(I21)=1-FVAR(1)
 Sof(I19)=Sof(I22)=FVAR(1)
3.a Aromatic/amide H refined with riding coordinates:
 C13(H13), C11(H11), C25(H25), C20(H20), C27(H27), C5(H5), C36(H36), C34(H34)
3.b Idealised Me refined as rotating group:
 C16(H16A,H16B,H16C), C18(H18A,H18B,H18C), C15(H15A,H15B,H15C), C17(H17A,H17B,
 H17C), C38(H38A,H38B,H38C), C29(H29A,H29B,H29C), C19(H19A,H19B,H19C), C30(H30A,
 H30B,H30C), C31(H31A,H31B,H31C), C01U(H01A,H01B,H01C), C39(H39A,H39B,H39C),
 C40(H40A,H40B,H40C)
;
_olex2_submission_special_instructions 'No special instructions were received'

loop_
_space_group_symop_operation_xyz
'x, y, z'
'-x, y+1/2, -z+1/2'
'-x, -y, -z'
'x, -y-1/2, z-1/2'

loop_
_atom_site_label
_atom_site_type_symbol
_atom_site_fract_x
_atom_site_fract_y
_atom_site_fract_z
_atom_site_U_iso_or_equiv
_atom_site_adp_type
_atom_site_occupancy
_atom_site_site_symmetry_order
_atom_site_calc_flag
_atom_site_refinement_flags_posn
_atom_site_refinement_flags_occupancy
_atom_site_disorder_assembly
_atom_site_disorder_group
I1 I 0.26455(4) 0.28061(2) 0.17583(2) 0.02415(11) Uani 1 1 d . . . .
I4 I -0.23238(4) 0.21759(2) 0.17008(2) 0.02401(11) Uani 1 1 d . . . .
I3 I -0.06055(4) 0.10262(2) 0.13884(2) 0.02681(11) Uani 1 1 d . . . .
I2 I 0.41860(4) 0.40143(2) 0.14885(2) 0.02574(11) Uani 1 1 d . . . .
I8 I 0.13300(4) 0.44986(2) 0.02617(2) 0.02708(11) Uani 1 1 d . . . .
I9 I 0.35433(4) 0.48318(2) 0.01748(2) 0.02827(12) Uani 1 1 d . . . .
I7 I -0.09314(4) 0.41773(2) 0.03668(3) 0.03047(12) Uani 1 1 d . . . .
I10 I 0.34958(4) 0.54617(2) 0.15222(3) 0.03054(12) Uani 1 1 d . . . .
I6 I -0.01757(4) 0.31393(2) 0.05112(3) 0.03503(13) Uani 1 1 d . . . .
I13 I 0.23405(5) 0.38367(2) 0.53817(3) 0.03327(13) Uani 1 1 d . . . .
I18 I 0.59277(4) 0.40859(2) 0.54927(3) 0.03629(13) Uani 1 1 d . . . .
I15 I 0.54219(4) 0.22391(2) 0.55522(3) 0.03529(13) Uani 1 1 d . . . .
I12 I 0.04445(5) 0.43531(2) 0.48844(3) 0.04105(14) Uani 1 1 d . . . .
I11 I 0.36265(5) 0.57970(2) 0.27588(3) 0.03982(14) Uani 1 1 d . . . .
I14 I 0.43929(5) 0.32502(2) 0.58883(3) 0.04273(15) Uani 1 1 d . . . .
I5 I 0.06499(5) 0.22313(2) 0.05968(3) 0.04840(17) Uani 1 1 d . . . .
I17 I 0.73446(5) 0.47970(2) 0.52835(3) 0.04595(16) Uani 1 1 d . . . .
I16 I 0.63545(6) 0.14053(3) 0.52894(3) 0.0584(2) Uani 1 1 d . . . .
I19 I 0.10987(11) 0.43265(5) 0.33525(7) 0.0359(5) Uani 0.492(3) 1 d . P A 2
I22 I 0.1371(2) 0.42456(6) 0.21044(7) 0.0556(5) Uani 0.492(3) 1 d . P A 1
I20 I 0.0596(2) 0.41999(6) 0.19773(10) 0.0679(7) Uani 0.508(3) 1 d . P A 2
I21 I 0.15756(16) 0.45555(9) 0.31576(8) 0.0795(8) Uani 0.508(3) 1 d . P A 1
N1 N 0.0284(4) 0.1385(2) 0.2746(3) 0.0182(12) Uani 1 1 d . . . .
N4 N 0.4310(5) 0.30178(19) 0.2986(3) 0.0179(12) Uani 1 1 d . . . .
N3 N -0.0639(5) 0.1976(2) 0.2922(3) 0.0204(12) Uani 1 1 d . . . .
N6 N 0.5159(5) 0.3630(2) 0.2825(3) 0.0194(12) Uani 1 1 d . . . .
N2 N 0.0175(5) 0.1703(2) 0.3201(3) 0.0214(13) Uani 1 1 d . . . .
N5 N 0.5104(5) 0.3298(2) 0.3266(3) 0.0232(13) Uani 1 1 d . . . .
C4 C -0.1056(5) 0.1843(2) 0.2305(3) 0.0181(14) Uani 1 1 d . . . .
C3 C -0.0462(5) 0.1454(2) 0.2187(3) 0.0186(14) Uani 1 1 d . . . .
C13 C 0.2887(6) 0.0723(2) 0.2847(3) 0.0207(15) Uani 1 1 d . . . .
H13 H 0.359111 0.075111 0.271152 0.025 Uiso 1 1 calc R . . .
C1 C 0.3856(6) 0.3159(2) 0.2377(3) 0.0197(15) Uani 1 1 d . . . .
C9 C 0.1101(5) 0.1017(2) 0.2899(3) 0.0152(13) Uani 1 1 d . . . .
C11 C 0.1626(6) 0.0286(2) 0.3388(3) 0.0225(15) Uani 1 1 d . . . .
H11 H 0.146385 0.001601 0.362242 0.027 Uiso 1 1 calc R . . .
C12 C 0.2672(6) 0.0327(3) 0.3201(3) 0.0216(15) Uani 1 1 d . . . .
C2 C 0.4406(6) 0.3560(3) 0.2274(3) 0.0223(15) Uani 1 1 d . . . .
C23 C 0.5992(6) 0.3993(2) 0.2968(3) 0.0199(14) Uani 1 1 d . . . .
C10 C 0.0814(6) 0.0631(2) 0.3241(3) 0.0206(15) Uani 1 1 d . . . .
C16 C 0.3514(6) -0.0051(3) 0.3361(4) 0.0246(16) Uani 1 1 d . . . .
H16A H 0.389350 -0.010566 0.298658 0.037 Uiso 1 1 calc GR . . .
H16B H 0.314485 -0.033961 0.346487 0.037 Uiso 1 1 calc GR . . .
H16C H 0.405829 0.004339 0.373838 0.037 Uiso 1 1 calc GR . . .
C14 C 0.2124(5) 0.1074(3) 0.2687(3) 0.0196(15) Uani 1 1 d . . . .
C0AA C -0.1024(6) 0.2347(3) 0.3314(3) 0.0216(15) Uani 1 1 d . . . .
C25 C 0.7779(6) 0.4274(3) 0.2898(4) 0.0302(18) Uani 1 1 d . . . .
H25 H 0.847818 0.424011 0.275818 0.036 Uiso 1 1 calc R . . .
C18 C -0.2156(7) 0.1723(3) 0.3762(4) 0.0323(18) Uani 1 1 d . . . .
H18A H -0.233723 0.159136 0.332199 0.048 Uiso 1 1 calc GR . . .
H18B H -0.281454 0.171258 0.397620 0.048 Uiso 1 1 calc GR . . .
H18C H -0.155895 0.153908 0.401538 0.048 Uiso 1 1 calc GR . . .
C1AA C -0.1784(6) 0.2219(3) 0.3719(3) 0.0224(15) Uani 1 1 d . . . .
C15 C -0.0314(6) 0.0585(3) 0.3448(4) 0.0305(18) Uani 1 1 d . . . .
H15A H -0.038392 0.081754 0.378589 0.046 Uiso 1 1 calc GR . . .
H15B H -0.039498 0.027053 0.362065 0.046 Uiso 1 1 calc GR . . .
H15C H -0.089354 0.063868 0.307047 0.046 Uiso 1 1 calc GR . . .
C17 C 0.2365(6) 0.1500(3) 0.2305(4) 0.0263(17) Uani 1 1 d . . . .
H17A H 0.314880 0.149907 0.225184 0.040 Uiso 1 1 calc GR . . .
H17B H 0.220501 0.178288 0.253887 0.040 Uiso 1 1 calc GR . . .
H17C H 0.189822 0.149429 0.187434 0.040 Uiso 1 1 calc GR . . .
C33 C 0.4473(6) 0.2194(3) 0.3289(4) 0.0264(16) Uani 1 1 d . . . .
C26 C 0.7586(7) 0.4669(3) 0.3252(4) 0.0300(18) Uani 1 1 d . . . .
C32 C 0.3971(6) 0.2626(2) 0.3361(3) 0.0235(15) Uani 1 1 d . . . .
C28 C 0.5731(7) 0.4383(3) 0.3316(4) 0.0286(17) Uani 1 1 d . . . .
C20 C -0.1011(6) 0.3133(3) 0.3655(4) 0.0307(18) Uani 1 1 d . . . .
H20 H -0.074826 0.344514 0.363856 0.037 Uiso 1 1 calc R . . .
C27 C 0.6547(7) 0.4719(3) 0.3446(4) 0.0311(18) Uani 1 1 d . . . .
H27 H 0.639828 0.499289 0.367554 0.037 Uiso 1 1 calc R . . .
C24 C 0.6993(6) 0.3929(3) 0.2742(3) 0.0249(16) Uani 1 1 d . . . .
C8 C -0.0621(6) 0.2792(3) 0.3263(4) 0.0277(17) Uani 1 1 d . . . .
C6 C -0.1759(6) 0.3032(3) 0.4062(4) 0.0269(17) Uani 1 1 d . . . .
C38 C 0.2728(8) 0.3188(3) 0.3820(5) 0.046(2) Uani 1 1 d . . . .
H38A H 0.326619 0.337649 0.411122 0.068 Uiso 1 1 calc GR . . .
H38B H 0.203652 0.316474 0.400134 0.068 Uiso 1 1 calc GR . . .
H38C H 0.257694 0.333750 0.339001 0.068 Uiso 1 1 calc GR . . .
C29 C 0.7200(6) 0.3509(3) 0.2332(4) 0.0345(19) Uani 1 1 d . . . .
H29A H 0.704230 0.322144 0.255649 0.052 Uiso 1 1 calc GR . . .
H29B H 0.797657 0.350855 0.226532 0.052 Uiso 1 1 calc GR . . .
H29C H 0.671373 0.352681 0.190868 0.052 Uiso 1 1 calc GR . . .
C37 C 0.3190(6) 0.2709(3) 0.3754(4) 0.0299(18) Uani 1 1 d . . . .
C35 C 0.3331(8) 0.1885(3) 0.4050(4) 0.040(2) Uani 1 1 d . . . .
C19 C -0.2176(8) 0.3405(3) 0.4474(4) 0.043(2) Uani 1 1 d . . . .
H19A H -0.164684 0.344507 0.487760 0.064 Uiso 1 1 calc GR . . .
H19B H -0.289888 0.331164 0.457922 0.064 Uiso 1 1 calc GR . . .
H19C H -0.225250 0.370048 0.423190 0.064 Uiso 1 1 calc GR . . .
C5 C -0.2136(6) 0.2579(3) 0.4087(4) 0.0311(19) Uani 1 1 d . . . .
H5 H -0.265829 0.250949 0.436741 0.037 Uiso 1 1 calc R . . .
C36 C 0.2866(7) 0.2321(3) 0.4093(4) 0.040(2) Uani 1 1 d . . . .
H36 H 0.231004 0.235996 0.435998 0.047 Uiso 1 1 calc R . . .
C34 C 0.4127(8) 0.1822(3) 0.3658(4) 0.040(2) Uani 1 1 d . . . .
H34 H 0.445213 0.152219 0.363521 0.047 Uiso 1 1 calc R . . .
C30 C 0.8463(8) 0.5034(3) 0.3419(4) 0.044(2) Uani 1 1 d . . . .
H30A H 0.898592 0.493311 0.380236 0.066 Uiso 1 1 calc GR . . .
H30B H 0.811640 0.532945 0.351601 0.066 Uiso 1 1 calc GR . . .
H30C H 0.886050 0.507791 0.305007 0.066 Uiso 1 1 calc GR . . .
C31 C 0.4620(8) 0.4443(3) 0.3523(5) 0.045(2) Uani 1 1 d . . . .
H31A H 0.403423 0.439026 0.314852 0.068 Uiso 1 1 calc GR . . .
H31B H 0.455685 0.476101 0.368900 0.068 Uiso 1 1 calc GR . . .
H31C H 0.454052 0.421659 0.386706 0.068 Uiso 1 1 calc GR . . .
C01U C 0.0184(7) 0.2908(3) 0.2802(5) 0.041(2) Uani 1 1 d . . . .
H01A H 0.081030 0.268948 0.287383 0.062 Uiso 1 1 calc GR . . .
H01B H 0.045680 0.322835 0.288190 0.062 Uiso 1 1 calc GR . . .
H01C H -0.019600 0.288047 0.235030 0.062 Uiso 1 1 calc GR . . .
C39 C 0.5302(7) 0.2125(3) 0.2843(5) 0.039(2) Uani 1 1 d . . . .
H39A H 0.494729 0.217969 0.239210 0.059 Uiso 1 1 calc GR . . .
H39B H 0.558670 0.180401 0.288677 0.059 Uiso 1 1 calc GR . . .
H39C H 0.591695 0.234554 0.295792 0.059 Uiso 1 1 calc GR . . .
C40 C 0.2969(11) 0.1481(4) 0.4438(5) 0.070(4) Uani 1 1 d . . . .
H40A H 0.354755 0.141547 0.481184 0.105 Uiso 1 1 calc GR . . .
H40B H 0.284838 0.120276 0.416003 0.105 Uiso 1 1 calc GR . . .
H40C H 0.227750 0.156320 0.459391 0.105 Uiso 1 1 calc GR . . .

loop_
_atom_site_aniso_label
_atom_site_aniso_U_11
_atom_site_aniso_U_22
_atom_site_aniso_U_33
_atom_site_aniso_U_23
_atom_site_aniso_U_13
_atom_site_aniso_U_12
I1 0.0223(2) 0.0255(3) 0.0226(2) 0.00386(19) -0.00265(18) -0.0052(2)
I4 0.0242(2) 0.0257(3) 0.0205(2) 0.00004(19) -0.00136(18) 0.0083(2)
I3 0.0344(3) 0.0256(3) 0.0180(2) -0.00644(19) -0.00304(19) 0.0094(2)
I2 0.0272(2) 0.0254(3) 0.0221(2) 0.00896(19) -0.00332(19) -0.0049(2)
I8 0.0303(3) 0.0220(3) 0.0265(3) -0.0030(2) -0.0028(2) 0.0046(2)
I9 0.0267(2) 0.0370(3) 0.0205(2) -0.0007(2) 0.00179(19) -0.0015(2)
I7 0.0267(2) 0.0208(3) 0.0431(3) -0.0008(2) 0.0032(2) 0.0004(2)
I10 0.0295(3) 0.0326(3) 0.0299(3) -0.0037(2) 0.0060(2) 0.0032(2)
I6 0.0334(3) 0.0279(3) 0.0386(3) 0.0037(2) -0.0098(2) -0.0010(2)
I13 0.0459(3) 0.0286(3) 0.0274(3) -0.0013(2) 0.0123(2) -0.0045(2)
I18 0.0349(3) 0.0465(3) 0.0273(3) -0.0036(2) 0.0046(2) 0.0080(3)
I15 0.0258(2) 0.0452(3) 0.0334(3) 0.0012(2) 0.0000(2) -0.0019(2)
I12 0.0511(3) 0.0457(4) 0.0269(3) 0.0118(2) 0.0079(2) 0.0072(3)
I11 0.0517(3) 0.0367(3) 0.0320(3) -0.0088(2) 0.0095(3) 0.0020(3)
I14 0.0388(3) 0.0372(3) 0.0522(4) 0.0032(3) 0.0071(3) 0.0027(3)
I5 0.0491(3) 0.0220(3) 0.0631(4) 0.0023(3) -0.0246(3) 0.0002(3)
I17 0.0545(4) 0.0503(4) 0.0337(3) 0.0133(3) 0.0090(3) 0.0023(3)
I16 0.0652(4) 0.0664(5) 0.0523(4) 0.0160(3) 0.0355(3) 0.0290(4)
I19 0.0338(7) 0.0361(7) 0.0367(8) -0.0008(5) 0.0024(5) 0.0011(5)
I22 0.0652(13) 0.0685(11) 0.0366(8) -0.0028(7) 0.0187(8) 0.0094(9)
I20 0.0926(18) 0.0526(9) 0.0711(11) -0.0056(8) 0.0516(12) -0.0109(10)
I21 0.0577(11) 0.1242(19) 0.0596(10) 0.0227(11) 0.0187(8) 0.0312(12)
N1 0.020(3) 0.020(3) 0.015(3) -0.003(2) 0.003(2) -0.001(2)
N4 0.024(3) 0.014(3) 0.014(3) -0.001(2) -0.002(2) 0.000(2)
N3 0.021(3) 0.025(3) 0.014(3) 0.002(2) -0.001(2) 0.006(3)
N6 0.025(3) 0.017(3) 0.014(3) 0.002(2) -0.004(2) -0.001(2)
N2 0.022(3) 0.019(3) 0.021(3) 0.000(2) 0.001(2) 0.003(3)
N5 0.030(3) 0.024(3) 0.015(3) 0.002(2) 0.002(2) -0.002(3)
C4 0.021(3) 0.022(4) 0.010(3) 0.000(3) 0.000(3) -0.003(3)
C3 0.021(3) 0.019(4) 0.015(3) 0.002(3) 0.001(3) 0.005(3)
C13 0.018(3) 0.023(4) 0.021(4) -0.005(3) 0.001(3) 0.000(3)
C1 0.021(3) 0.023(4) 0.014(3) 0.005(3) -0.002(3) 0.006(3)
C9 0.018(3) 0.014(3) 0.013(3) 0.002(3) 0.000(3) 0.002(3)
C11 0.028(4) 0.013(4) 0.024(4) 0.002(3) 0.000(3) 0.006(3)
C12 0.018(3) 0.026(4) 0.017(3) -0.003(3) -0.008(3) 0.008(3)
C2 0.019(3) 0.022(4) 0.025(4) -0.001(3) -0.001(3) -0.001(3)
C23 0.028(4) 0.012(3) 0.017(3) -0.001(3) -0.005(3) -0.006(3)
C10 0.022(3) 0.021(4) 0.018(3) 0.002(3) 0.001(3) 0.002(3)
C16 0.025(4) 0.023(4) 0.024(4) 0.000(3) -0.003(3) 0.012(3)
C14 0.021(3) 0.027(4) 0.011(3) 0.005(3) 0.002(3) 0.001(3)
C0AA 0.029(4) 0.020(4) 0.015(3) -0.005(3) -0.001(3) 0.007(3)
C25 0.028(4) 0.024(4) 0.036(5) 0.006(3) -0.003(3) -0.004(3)
C18 0.044(5) 0.028(4) 0.027(4) 0.002(3) 0.013(4) -0.003(4)
C1AA 0.024(4) 0.030(4) 0.012(3) -0.004(3) -0.002(3) -0.003(3)
C15 0.025(4) 0.031(4) 0.037(5) 0.009(4) 0.009(3) 0.004(3)
C17 0.020(3) 0.033(4) 0.026(4) 0.005(3) 0.006(3) -0.008(3)
C33 0.030(4) 0.025(4) 0.021(4) 0.003(3) -0.005(3) -0.005(3)
C26 0.041(5) 0.027(4) 0.016(4) 0.002(3) -0.013(3) -0.011(4)
C32 0.030(4) 0.016(4) 0.023(4) 0.005(3) 0.000(3) -0.002(3)
C28 0.040(4) 0.021(4) 0.024(4) -0.001(3) 0.003(3) -0.001(3)
C20 0.036(4) 0.020(4) 0.034(5) -0.010(3) 0.000(3) -0.001(3)
C27 0.057(5) 0.018(4) 0.015(4) -0.002(3) -0.005(3) 0.000(4)
C24 0.025(4) 0.026(4) 0.019(4) 0.000(3) -0.009(3) 0.001(3)
C8 0.028(4) 0.023(4) 0.030(4) -0.008(3) -0.003(3) -0.001(3)
C6 0.030(4) 0.028(4) 0.020(4) -0.009(3) -0.002(3) 0.017(3)
C38 0.049(5) 0.050(6) 0.040(5) -0.008(4) 0.016(4) -0.001(5)
C29 0.026(4) 0.035(5) 0.041(5) -0.013(4) 0.004(4) 0.003(4)
C37 0.024(4) 0.040(5) 0.025(4) -0.002(3) 0.002(3) -0.002(4)
C35 0.055(5) 0.034(5) 0.026(4) 0.013(4) -0.011(4) -0.027(4)
C19 0.057(6) 0.036(5) 0.033(5) -0.020(4) 0.004(4) 0.020(4)
C5 0.032(4) 0.046(5) 0.016(4) -0.004(3) 0.007(3) 0.015(4)
C36 0.042(5) 0.060(6) 0.017(4) 0.001(4) 0.006(3) -0.029(5)
C34 0.053(5) 0.032(5) 0.026(4) 0.008(4) -0.016(4) 0.001(4)
C30 0.055(6) 0.029(5) 0.040(5) 0.010(4) -0.018(4) -0.012(4)
C31 0.057(6) 0.037(5) 0.044(5) -0.002(4) 0.016(5) 0.010(5)
C01U 0.042(5) 0.032(5) 0.053(6) -0.001(4) 0.015(4) 0.003(4)
C39 0.034(4) 0.034(5) 0.049(6) -0.008(4) 0.004(4) 0.008(4)
C40 0.099(9) 0.061(7) 0.042(6) 0.031(5) -0.011(6) -0.042(7)

loop_
_atom_type_symbol
_atom_type_description
_atom_type_scat_dispersion_real
_atom_type_scat_dispersion_imag
_atom_type_scat_source
C C 0.0033 0.0016 'International Tables Vol C Tables 4.2.6.8 and 6.1.1.4'
H H 0.0000 0.0000 'International Tables Vol C Tables 4.2.6.8 and 6.1.1.4'
I I -0.4742 1.8119 'International Tables Vol C Tables 4.2.6.8 and 6.1.1.4'
N N 0.0061 0.0033 'International Tables Vol C Tables 4.2.6.8 and 6.1.1.4'

loop_
_geom_angle_atom_site_label_1
_geom_angle_atom_site_label_2
_geom_angle_atom_site_label_3
_geom_angle
I9 I8 I7 178.76(2)
I8 I7 I6 92.153(19)
I5 I6 I7 175.38(3)
I12 I13 I14 178.14(3)
N2 N1 C3 111.9(5)
N2 N1 C9 118.9(5)
C3 N1 C9 129.2(6)
N5 N4 C1 113.0(6)
N5 N4 C32 118.8(5)
C1 N4 C32 128.0(6)
N2 N3 C4 113.0(6)
N2 N3 C0AA 118.0(5)
C4 N3 C0AA 128.8(6)
N5 N6 C2 111.9(6)
N5 N6 C23 118.7(5)
C2 N6 C23 129.4(6)
N3 N2 N1 104.2(5)
N4 N5 N6 104.2(5)
N3 C4 I4 125.2(5)
N3 C4 C3 105.5(6)
C3 C4 I4 129.3(5)
N1 C3 I3 124.0(5)
C4 C3 I3 130.6(5)
C4 C3 N1 105.4(6)
C12 C13 H13 118.6
C14 C13 H13 118.6
C14 C13 C12 122.9(6)
N4 C1 I1 125.5(5)
N4 C1 C2 105.0(6)
C2 C1 I1 129.5(5)
C10 C9 N1 117.8(6)
C10 C9 C14 124.5(6)
C14 C9 N1 117.7(6)
C12 C11 H11 119.1
C10 C11 H11 119.1
C10 C11 C12 121.9(7)
C13 C12 C16 121.6(6)
C11 C12 C13 118.1(6)
C11 C12 C16 120.3(7)
N6 C2 I2 123.7(5)
N6 C2 C1 105.9(6)
C1 C2 I2 130.3(5)
C28 C23 N6 117.9(6)
C24 C23 N6 117.6(6)
C24 C23 C28 124.5(7)
C9 C10 C11 116.3(6)
C9 C10 C15 122.0(6)
C11 C10 C15 121.6(6)
C12 C16 H16A 109.5
C12 C16 H16B 109.5
C12 C16 H16C 109.5
H16A C16 H16B 109.5
H16A C16 H16C 109.5
H16B C16 H16C 109.5
C13 C14 C9 116.3(6)
C13 C14 C17 122.4(6)
C9 C14 C17 121.3(6)
C1AA C0AA N3 116.8(6)
C8 C0AA N3 118.5(6)
C8 C0AA C1AA 124.7(7)
C26 C25 H25 118.8
C24 C25 H25 118.8
C24 C25 C26 122.5(7)
H18A C18 H18B 109.5
H18A C18 H18C 109.5
H18B C18 H18C 109.5
C1AA C18 H18A 109.5
C1AA C18 H18B 109.5
C1AA C18 H18C 109.5
C0AA C1AA C18 121.3(6)
C5 C1AA C0AA 115.6(7)
C5 C1AA C18 123.0(7)
C10 C15 H15A 109.5
C10 C15 H15B 109.5
C10 C15 H15C 109.5
H15A C15 H15B 109.5
H15A C15 H15C 109.5
H15B C15 H15C 109.5
C14 C17 H17A 109.5
C14 C17 H17B 109.5
C14 C17 H17C 109.5
H17A C17 H17B 109.5
H17A C17 H17C 109.5
H17B C17 H17C 109.5
C32 C33 C34 115.5(7)
C32 C33 C39 122.5(7)
C34 C33 C39 121.9(8)
C25 C26 C27 118.3(7)
C25 C26 C30 121.0(8)
C27 C26 C30 120.7(8)
C33 C32 N4 117.0(6)
C37 C32 N4 117.8(7)
C37 C32 C33 125.2(7)
C23 C28 C31 122.3(7)
C27 C28 C23 116.2(7)
C27 C28 C31 121.5(7)
C8 C20 H20 118.9
C6 C20 H20 118.9
C6 C20 C8 122.2(7)
C26 C27 H27 118.9
C28 C27 C26 122.2(7)
C28 C27 H27 118.9
C23 C24 C29 121.9(7)
C25 C24 C23 116.3(7)
C25 C24 C29 121.8(7)
C0AA C8 C20 116.0(7)
C0AA C8 C01U 121.8(7)
C20 C8 C01U 122.1(7)
C20 C6 C19 121.3(8)
C20 C6 C5 118.8(7)
C5 C6 C19 119.9(7)
H38A C38 H38B 109.5
H38A C38 H38C 109.5
H38B C38 H38C 109.5
C37 C38 H38A 109.5
C37 C38 H38B 109.5
C37 C38 H38C 109.5
C24 C29 H29A 109.5
C24 C29 H29B 109.5
C24 C29 H29C 109.5
H29A C29 H29B 109.5
H29A C29 H29C 109.5
H29B C29 H29C 109.5
C32 C37 C38 121.5(7)
C32 C37 C36 116.1(8)
C36 C37 C38 122.5(7)
C36 C35 C40 119.8(9)
C34 C35 C36 119.5(7)
C34 C35 C40 120.7(10)
C6 C19 H19A 109.5
C6 C19 H19B 109.5
C6 C19 H19C 109.5
H19A C19 H19B 109.5
H19A C19 H19C 109.5
H19B C19 H19C 109.5
C1AA C5 H5 118.7
C6 C5 C1AA 122.6(7)
C6 C5 H5 118.7
C37 C36 H36 119.0
C35 C36 C37 122.0(8)
C35 C36 H36 119.0
C33 C34 H34 119.2
C35 C34 C33 121.7(8)
C35 C34 H34 119.2
C26 C30 H30A 109.5
C26 C30 H30B 109.5
C26 C30 H30C 109.5
H30A C30 H30B 109.5
H30A C30 H30C 109.5
H30B C30 H30C 109.5
C28 C31 H31A 109.5
C28 C31 H31B 109.5
C28 C31 H31C 109.5
H31A C31 H31B 109.5
H31A C31 H31C 109.5
H31B C31 H31C 109.5
C8 C01U H01A 109.5
C8 C01U H01B 109.5
C8 C01U H01C 109.5
H01A C01U H01B 109.5
H01A C01U H01C 109.5
H01B C01U H01C 109.5
C33 C39 H39A 109.5
C33 C39 H39B 109.5
C33 C39 H39C 109.5
H39A C39 H39B 109.5
H39A C39 H39C 109.5
H39B C39 H39C 109.5
C35 C40 H40A 109.5
C35 C40 H40B 109.5
C35 C40 H40C 109.5
H40A C40 H40B 109.5
H40A C40 H40C 109.5
H40B C40 H40C 109.5

loop_
_geom_bond_atom_site_label_1
_geom_bond_atom_site_label_2
_geom_bond_distance
I1 C1 2.059(7)
I4 C4 2.063(7)
I3 C3 2.047(7)
I2 C2 2.068(7)
I8 I9 2.8972(7)
I8 I7 2.9499(7)
I7 I6 3.1072(7)
I10 I11 2.7230(8)
I6 I5 2.7794(8)
I13 I12 2.7989(8)
I13 I14 3.0574(8)
I18 I17 2.7480(9)
I15 I16 2.7335(9)
I19 I20 2.848(2)
I22 I21 2.337(2)
N1 N2 1.335(8)
N1 C3 1.369(8)
N1 C9 1.449(8)
N4 N5 1.319(8)
N4 C1 1.359(8)
N4 C32 1.460(9)
N3 N2 1.322(8)
N3 C4 1.355(8)
N3 C0AA 1.461(9)
N6 N5 1.329(8)
N6 C2 1.363(9)
N6 C23 1.448(9)
C4 C3 1.369(9)
C13 H13 0.9500
C13 C12 1.398(10)
C13 C14 1.372(10)
C1 C2 1.364(10)
C9 C10 1.389(9)
C9 C14 1.398(9)
C11 H11 0.9500
C11 C12 1.398(10)
C11 C10 1.397(10)
C12 C16 1.492(9)
C23 C28 1.393(10)
C23 C24 1.390(10)
C10 C15 1.511(10)
C16 H16A 0.9800
C16 H16B 0.9800
C16 H16C 0.9800
C14 C17 1.508(10)
C0AA C1AA 1.397(10)
C0AA C8 1.374(11)
C25 H25 0.9500
C25 C26 1.388(11)
C25 C24 1.377(10)
C18 H18A 0.9800
C18 H18B 0.9800
C18 H18C 0.9800
C18 C1AA 1.498(11)
C1AA C5 1.389(10)
C15 H15A 0.9800
C15 H15B 0.9800
C15 H15C 0.9800
C17 H17A 0.9800
C17 H17B 0.9800
C17 H17C 0.9800
C33 C32 1.396(11)
C33 C34 1.415(11)
C33 C39 1.490(11)
C26 C27 1.399(12)
C26 C30 1.495(11)
C32 C37 1.372(10)
C28 C27 1.378(11)
C28 C31 1.497(12)
C20 H20 0.9500
C20 C8 1.402(10)
C20 C6 1.371(11)
C27 H27 0.9500
C24 C29 1.515(10)
C8 C01U 1.514(11)
C6 C19 1.505(10)
C6 C5 1.378(12)
C38 H38A 0.9800
C38 H38B 0.9800
C38 H38C 0.9800
C38 C37 1.496(12)
C29 H29A 0.9800
C29 H29B 0.9800
C29 H29C 0.9800
C37 C36 1.405(11)
C35 C36 1.378(13)
C35 C34 1.375(13)
C35 C40 1.514(11)
C19 H19A 0.9800
C19 H19B 0.9800
C19 H19C 0.9800
C5 H5 0.9500
C36 H36 0.9500
C34 H34 0.9500
C30 H30A 0.9800
C30 H30B 0.9800
C30 H30C 0.9800
C31 H31A 0.9800
C31 H31B 0.9800
C31 H31C 0.9800
C01U H01A 0.9800
C01U H01B 0.9800
C01U H01C 0.9800
C39 H39A 0.9800
C39 H39B 0.9800
C39 H39C 0.9800
C40 H40A 0.9800
C40 H40B 0.9800
C40 H40C 0.9800
